data_2239266
loop_
_publ_author_name
'Lundvall, Fredrik'
'Wragg, David Stephen'
'Dietzel, Pascal D. C.'
'Fjellv\%ag, Helmer'

_publ_section_title
;
 Dimethyl 3,3'-dimethoxybiphenyl-4,4'-dicarboxylate
;
_journal_issue 4
_journal_name_full 'Acta Crystallographica Section E'
_journal_page_first o449
_journal_paper_doi 10.1107/S1600536814005613
_journal_volume 70
_journal_year 2014
_chemical_formula_iupac 'C18 H18 O6'
_chemical_formula_moiety 'C18 H18 O6'
_chemical_formula_sum 'C18 H18 O6'
_chemical_formula_weight 330.32
_chemical_name_systematic
;
Dimethyl 3,3'-dimethoxybiphenyl-4,4'-dicarboxylate
;
_space_group_IT_number 14
_symmetry_cell_setting monoclinic
_symmetry_space_group_name_Hall '-P 2ybc'
_symmetry_space_group_name_H-M 'P 1 21/c 1'
_atom_sites_solution_hydrogens geom
_atom_sites_solution_primary direct
_atom_sites_solution_secondary difmap
_audit_creation_method SHELXL-97
_cell_angle_alpha 90.00
_cell_angle_beta 97.410(2)
_cell_angle_gamma 90.00
_cell_formula_units_Z 4
_cell_length_a 12.9320(6)
_cell_length_b 7.3736(4)
_cell_length_c 16.4203(8)
_cell_measurement_reflns_used 5300
_cell_measurement_temperature 297(2)
_cell_measurement_theta_max 25.34
_cell_measurement_theta_min 2.50
_cell_volume 1552.69(13)
_computing_cell_refinement 'SAINT (Bruker, 2007)'
_computing_data_collection 'APEX2 (Bruker, 2007)'
_computing_data_reduction 'SAINT (Bruker, 2007)'
_computing_molecular_graphics
;
DIAMOND (Brandenburg, 2004) and <i>ChemBioDraw Ultra</i>
(CambridgeSoft, 2009)
;
_computing_publication_material 'publCIF (Westrip, 2010)'
_computing_structure_refinement
;
SHELXL97 (Sheldrick, 2008) and WinGX (Farrugia, 2012)
;
_computing_structure_solution 'SIR92 (Altomare <i>et al.</i>, 1994)'
_diffrn_ambient_temperature 297(2)
_diffrn_measured_fraction_theta_full 0.995
_diffrn_measured_fraction_theta_max 0.995
_diffrn_measurement_device_type 'Bruker PHOTON CCD'
_diffrn_measurement_method '\f and \w scans'
_diffrn_radiation_monochromator graphite
_diffrn_radiation_source 'fine-focus sealed tube'
_diffrn_radiation_type MoK\a
_diffrn_radiation_wavelength 0.71073
_diffrn_reflns_av_R_equivalents 0.0307
_diffrn_reflns_av_sigmaI/netI 0.0247
_diffrn_reflns_limit_h_max 15
_diffrn_reflns_limit_h_min -15
_diffrn_reflns_limit_k_max 8
_diffrn_reflns_limit_k_min -8
_diffrn_reflns_limit_l_max 19
_diffrn_reflns_limit_l_min -19
_diffrn_reflns_number 14813
_diffrn_reflns_theta_full 25.36
_diffrn_reflns_theta_max 25.36
_diffrn_reflns_theta_min 2.50
_exptl_absorpt_coefficient_mu 0.106
_exptl_absorpt_correction_T_max 0.9936
_exptl_absorpt_correction_T_min 0.9759
_exptl_absorpt_correction_type multi-scan
_exptl_absorpt_process_details '(SADABS; Sheldrick, 1996)'
_exptl_crystal_colour colourless
_exptl_crystal_density_diffrn 1.413
_exptl_crystal_density_method 'not measured'
_exptl_crystal_description plate
_exptl_crystal_F_000 696
_exptl_crystal_size_max 0.23
_exptl_crystal_size_mid 0.17
_exptl_crystal_size_min 0.06
_refine_diff_density_max 0.297
_refine_diff_density_min -0.206
_refine_ls_extinction_method none
_refine_ls_goodness_of_fit_ref 1.023
_refine_ls_hydrogen_treatment constr
_refine_ls_matrix_type full
_refine_ls_number_parameters 217
_refine_ls_number_reflns 2830
_refine_ls_number_restraints 0
_refine_ls_restrained_S_all 1.023
_refine_ls_R_factor_all 0.0766
_refine_ls_R_factor_gt 0.0508
_refine_ls_shift/su_max 0.001
_refine_ls_shift/su_mean 0.000
_refine_ls_structure_factor_coef Fsqd
_refine_ls_weighting_details 'calc w=1/[\s^2^(Fo^2^)+(0.0692P)^2^+0.5584P] where P=(Fo^2^+2Fc^2^)/3'
_refine_ls_weighting_scheme calc
_refine_ls_wR_factor_gt 0.1274
_refine_ls_wR_factor_ref 0.1425
_reflns_number_gt 2023
_reflns_number_total 2830
_reflns_threshold_expression I>2sigma(I)
_cod_data_source_file ld2122sup1.cif
_cod_data_source_block I
_cod_original_sg_symbol_H-M 'P 21/c'
_cod_database_code 2239266
_cod_database_fobs_code 2239266

loop_
_symmetry_equiv_pos_as_xyz
'x, y, z'
'-x, y+1/2, -z+1/2'
'-x, -y, -z'
'x, -y-1/2, z-1/2'

loop_
_atom_site_type_symbol
_atom_site_label
_atom_site_fract_x
_atom_site_fract_y
_atom_site_fract_z
_atom_site_U_iso_or_equiv
_atom_site_adp_type
_atom_site_calc_flag
_atom_site_refinement_flags
_atom_site_occupancy
_atom_site_symmetry_multiplicity
C C1 0.65055(14) 0.1733(3) 0.91869(11) 0.0393(5) Uani d . 1 1
C C2 0.54757(14) 0.2196(3) 0.92368(11) 0.0403(5) Uani d . 1 1
H H2 0.5274 0.2458 0.9747 0.048 Uiso calc R 1 1
C C3 0.47394(14) 0.2277(3) 0.85443(11) 0.0381(5) Uani d . 1 1
C C4 0.50301(15) 0.1825(3) 0.77713(11) 0.0408(5) Uani d . 1 1
C C5 0.60636(15) 0.1385(3) 0.77293(12) 0.0457(5) Uani d . 1 1
H H5 0.6270 0.1114 0.7221 0.055 Uiso calc R 1 1
C C6 0.67954(15) 0.1336(3) 0.84176(12) 0.0466(5) Uani d . 1 1
H H6 0.7484 0.1038 0.8369 0.056 Uiso calc R 1 1
C C7 0.72881(14) 0.1687(3) 0.99378(11) 0.0399(5) Uani d . 1 1
C C8 0.70005(15) 0.1301(3) 1.07078(11) 0.0465(5) Uani d . 1 1
H H8 0.6307 0.1059 1.0763 0.056 Uiso calc R 1 1
C C9 0.77472(15) 0.1280(3) 1.13896(11) 0.0457(5) Uani d . 1 1
H H9 0.7543 0.1020 1.1899 0.055 Uiso calc R 1 1
C C10 0.87902(15) 0.1633(3) 1.13416(11) 0.0401(5) Uani d . 1 1
C C11 0.90801(14) 0.2030(3) 1.05639(11) 0.0398(5) Uani d . 1 1
C C12 0.83282(14) 0.2061(3) 0.98785(11) 0.0404(5) Uani d . 1 1
H H12 0.8526 0.2338 0.9368 0.048 Uiso calc R 1 1
C C13 0.43182(15) 0.1785(3) 0.69788(11) 0.0420(5) Uani d . 1 1
C C14 0.95062(15) 0.1569(3) 1.21280(12) 0.0450(5) Uani d . 1 1
C C15 0.26093(16) 0.1350(4) 0.63245(12) 0.0577(6) Uani d . 1 1
H H15A 0.2837 0.0440 0.5969 0.087 Uiso calc R 1 1
H H15B 0.2584 0.2505 0.6054 0.087 Uiso calc R 1 1
H H15C 0.1928 0.1045 0.6454 0.087 Uiso calc R 1 1
C C16 1.12175(16) 0.1390(4) 1.27938(12) 0.0630(7) Uani d . 1 1
H H16A 1.1179 0.2521 1.3078 0.094 Uiso calc R 1 1
H H16B 1.1912 0.1218 1.2661 0.094 Uiso calc R 1 1
H H16C 1.1043 0.0415 1.3139 0.094 Uiso calc R 1 1
C C17 0.34918(16) 0.3548(4) 0.93227(12) 0.0585(6) Uani d . 1 1
H H17A 0.3545 0.2607 0.9730 0.088 Uiso calc R 1 1
H H17B 0.2793 0.4014 0.9245 0.088 Uiso calc R 1 1
H H17C 0.3969 0.4508 0.9502 0.088 Uiso calc R 1 1
C C18 1.04057(16) 0.2687(4) 0.97237(12) 0.0604(7) Uani d . 1 1
H H18A 1.0198 0.1664 0.9380 0.091 Uiso calc R 1 1
H H18B 1.1149 0.2826 0.9772 0.091 Uiso calc R 1 1
H H18C 1.0076 0.3763 0.9485 0.091 Uiso calc R 1 1
O O1 0.33324(10) 0.1438(2) 0.70733(8) 0.0530(4) Uani d . 1 1
O O2 0.46142(11) 0.1984(2) 0.63214(8) 0.0616(5) Uani d . 1 1
O O3 0.37416(9) 0.2830(2) 0.85684(7) 0.0475(4) Uani d . 1 1
O O4 1.04924(11) 0.1413(3) 1.20477(8) 0.0647(5) Uani d . 1 1
O O5 0.92109(13) 0.1656(4) 1.27824(9) 0.1001(8) Uani d . 1 1
O O6 1.00999(10) 0.2403(2) 1.05180(8) 0.0579(5) Uani d . 1 1

loop_
_atom_site_aniso_label
_atom_site_aniso_U_11
_atom_site_aniso_U_22
_atom_site_aniso_U_33
_atom_site_aniso_U_12
_atom_site_aniso_U_13
_atom_site_aniso_U_23
C1 0.0377(10) 0.0468(11) 0.0326(10) -0.0036(9) 0.0012(8) -0.0007(9)
C2 0.0396(10) 0.0555(12) 0.0257(10) -0.0045(9) 0.0039(8) -0.0019(8)
C3 0.0331(10) 0.0523(12) 0.0288(10) -0.0056(9) 0.0041(7) -0.0010(8)
C4 0.0408(11) 0.0524(12) 0.0291(10) -0.0054(9) 0.0040(8) -0.0018(8)
C5 0.0436(11) 0.0645(14) 0.0297(10) -0.0037(10) 0.0073(8) -0.0076(9)
C6 0.0375(11) 0.0636(14) 0.0386(11) 0.0016(10) 0.0050(9) -0.0075(10)
C7 0.0413(11) 0.0452(11) 0.0321(10) 0.0004(9) 0.0012(8) -0.0003(8)
C8 0.0382(11) 0.0651(14) 0.0361(11) -0.0038(10) 0.0045(9) 0.0048(9)
C9 0.0461(11) 0.0623(14) 0.0297(10) -0.0010(10) 0.0082(9) 0.0057(9)
C10 0.0423(11) 0.0499(12) 0.0275(10) 0.0004(9) 0.0024(8) 0.0009(8)
C11 0.0359(10) 0.0507(12) 0.0325(10) -0.0005(9) 0.0033(8) 0.0007(8)
C12 0.0408(11) 0.0537(12) 0.0265(10) -0.0002(9) 0.0034(8) 0.0027(8)
C13 0.0401(11) 0.0553(12) 0.0304(10) -0.0016(9) 0.0033(8) -0.0034(9)
C14 0.0458(12) 0.0606(13) 0.0285(10) -0.0015(10) 0.0050(9) 0.0032(9)
C15 0.0452(12) 0.0891(18) 0.0356(12) -0.0075(11) -0.0071(9) -0.0099(11)
C16 0.0470(12) 0.107(2) 0.0326(11) 0.0060(13) -0.0046(9) 0.0061(12)
C17 0.0433(12) 0.0973(19) 0.0350(11) 0.0075(12) 0.0059(9) -0.0140(11)
C18 0.0444(12) 0.1011(19) 0.0369(12) -0.0048(12) 0.0101(9) 0.0112(12)
O1 0.0411(8) 0.0887(12) 0.0277(7) -0.0117(7) -0.0010(6) -0.0036(7)
O2 0.0497(9) 0.1084(14) 0.0272(8) -0.0051(8) 0.0067(6) -0.0013(8)
O3 0.0360(7) 0.0799(11) 0.0265(7) 0.0022(7) 0.0032(5) -0.0055(6)
O4 0.0444(9) 0.1215(15) 0.0266(8) 0.0118(9) -0.0011(6) 0.0045(8)
O5 0.0544(10) 0.217(2) 0.0287(9) 0.0005(12) 0.0049(7) 0.0034(11)
O6 0.0368(8) 0.1072(13) 0.0289(7) -0.0093(8) 0.0018(6) 0.0119(8)

loop_
_atom_type_symbol
_atom_type_description
_atom_type_scat_dispersion_real
_atom_type_scat_dispersion_imag
_atom_type_scat_source
C C 0.0033 0.0016 'International Tables Vol C Tables 4.2.6.8 and 6.1.1.4'
H H 0.0000 0.0000 'International Tables Vol C Tables 4.2.6.8 and 6.1.1.4'
O O 0.0106 0.0060 'International Tables Vol C Tables 4.2.6.8 and 6.1.1.4'

loop_
_geom_angle_atom_site_label_1
_geom_angle_atom_site_label_2
_geom_angle_atom_site_label_3
_geom_angle
C2 C1 C6 118.52(17)
C2 C1 C7 120.74(17)
C6 C1 C7 120.74(17)
C3 C2 C1 121.67(17)
C3 C2 H2 119.2
C1 C2 H2 119.2
O3 C3 C2 122.91(16)
O3 C3 C4 117.51(16)
C2 C3 C4 119.56(17)
C5 C4 C3 118.12(17)
C5 C4 C13 116.23(16)
C3 C4 C13 125.66(17)
C6 C5 C4 122.01(18)
C6 C5 H5 119.0
C4 C5 H5 119.0
C5 C6 C1 120.08(18)
C5 C6 H6 120.0
C1 C6 H6 120.0
C12 C7 C8 118.60(17)
C12 C7 C1 119.85(17)
C8 C7 C1 121.54(18)
C9 C8 C7 119.84(18)
C9 C8 H8 120.1
C7 C8 H8 120.1
C8 C9 C10 122.39(17)
C8 C9 H9 118.8
C10 C9 H9 118.8
C9 C10 C11 117.76(17)
C9 C10 C14 116.46(16)
C11 C10 C14 125.78(17)
O6 C11 C12 122.32(16)
O6 C11 C10 117.80(16)
C12 C11 C10 119.86(17)
C7 C12 C11 121.53(17)
C7 C12 H12 119.2
C11 C12 H12 119.2
O2 C13 O1 123.42(17)
O2 C13 C4 123.29(18)
O1 C13 C4 113.25(16)
O5 C14 O4 121.94(18)
O5 C14 C10 123.11(19)
O4 C14 C10 114.95(16)
O1 C15 H15A 109.5
O1 C15 H15B 109.5
H15A C15 H15B 109.5
O1 C15 H15C 109.5
H15A C15 H15C 109.5
H15B C15 H15C 109.5
O4 C16 H16A 109.5
O4 C16 H16B 109.5
H16A C16 H16B 109.5
O4 C16 H16C 109.5
H16A C16 H16C 109.5
H16B C16 H16C 109.5
O3 C17 H17A 109.5
O3 C17 H17B 109.5
H17A C17 H17B 109.5
O3 C17 H17C 109.5
H17A C17 H17C 109.5
H17B C17 H17C 109.5
O6 C18 H18A 109.5
O6 C18 H18B 109.5
H18A C18 H18B 109.5
O6 C18 H18C 109.5
H18A C18 H18C 109.5
H18B C18 H18C 109.5
C13 O1 C15 115.73(15)
C3 O3 C17 117.41(14)
C14 O4 C16 116.86(16)
C11 O6 C18 117.77(15)

loop_
_geom_bond_atom_site_label_1
_geom_bond_atom_site_label_2
_geom_bond_distance
C1 C2 1.387(3)
C1 C6 1.394(3)
C1 C7 1.491(3)
C2 C3 1.387(3)
C2 H2 0.9300
C3 O3 1.359(2)
C3 C4 1.410(2)
C4 C5 1.386(3)
C4 C13 1.494(3)
C5 C6 1.378(3)
C5 H5 0.9300
C6 H6 0.9300
C7 C12 1.389(3)
C7 C8 1.393(3)
C8 C9 1.381(3)
C8 H8 0.9300
C9 C10 1.386(3)
C9 H9 0.9300
C10 C11 1.407(2)
C10 C14 1.489(3)
C11 O6 1.359(2)
C11 C12 1.389(3)
C12 H12 0.9300
C13 O2 1.200(2)
C13 O1 1.329(2)
C14 O5 1.188(2)
C14 O4 1.304(2)
C15 O1 1.447(2)
C15 H15A 0.9600
C15 H15B 0.9600
C15 H15C 0.9600
C16 O4 1.444(2)
C16 H16A 0.9600
C16 H16B 0.9600
C16 H16C 0.9600
C17 O3 1.422(2)
C17 H17A 0.9600
C17 H17B 0.9600
C17 H17C 0.9600
C18 O6 1.426(2)
C18 H18A 0.9600
C18 H18B 0.9600
C18 H18C 0.9600

loop_
_geom_torsion_atom_site_label_1
_geom_torsion_atom_site_label_2
_geom_torsion_atom_site_label_3
_geom_torsion_atom_site_label_4
_geom_torsion
_geom_torsion_publ_flag
C6 C1 C2 C3 -0.3(3) ?
C7 C1 C2 C3 178.88(18) ?
C1 C2 C3 O3 -175.97(18) ?
C1 C2 C3 C4 2.1(3) ?
O3 C3 C4 C5 175.44(18) ?
C2 C3 C4 C5 -2.7(3) ?
O3 C3 C4 C13 -4.2(3) ?
C2 C3 C4 C13 177.70(19) ?
C3 C4 C5 C6 1.6(3) ?
C13 C4 C5 C6 -178.72(19) ?
C4 C5 C6 C1 0.1(3) ?
C2 C1 C6 C5 -0.8(3) ?
C7 C1 C6 C5 -179.99(19) ?
C2 C1 C7 C12 -150.2(2) ?
C6 C1 C7 C12 28.9(3) ?
C2 C1 C7 C8 28.9(3) y
C6 C1 C7 C8 -152.0(2) ?
C12 C7 C8 C9 -0.6(3) ?
C1 C7 C8 C9 -179.67(19) ?
C7 C8 C9 C10 0.0(3) ?
C8 C9 C10 C11 0.3(3) ?
C8 C9 C10 C14 179.8(2) ?
C9 C10 C11 O6 179.02(19) ?
C14 C10 C11 O6 -0.4(3) ?
C9 C10 C11 C12 0.1(3) ?
C14 C10 C11 C12 -179.39(19) ?
C8 C7 C12 C11 0.9(3) ?
C1 C7 C12 C11 -179.97(18) ?
O6 C11 C12 C7 -179.58(18) ?
C10 C11 C12 C7 -0.7(3) ?
C5 C4 C13 O2 -24.9(3) ?
C3 C4 C13 O2 154.7(2) ?
C5 C4 C13 O1 152.69(19) ?
C3 C4 C13 O1 -27.7(3) y
C9 C10 C14 O5 -17.9(3) ?
C11 C10 C14 O5 161.6(2) ?
C9 C10 C14 O4 162.24(19) ?
C11 C10 C14 O4 -18.3(3) y
O2 C13 O1 C15 -1.3(3) ?
C4 C13 O1 C15 -178.92(18) ?
C2 C3 O3 C17 7.5(3) ?
C4 C3 O3 C17 -170.62(19) ?
O5 C14 O4 C16 -1.3(4) ?
C10 C14 O4 C16 178.55(19) ?
C12 C11 O6 C18 -5.2(3) ?
C10 C11 O6 C18 175.9(2) ?
